data_1559569
loop_
_publ_author_name
'Zheng, Handou'
'Zhong, Liu'
'Du, Cheng'
'Du, Wenbo'
'Cheung, Chi Shing'
'Ruan, Jingjing'
'Gao, Haiyang'

_publ_section_title
;
 Combining hydrogen bonding interactions with steric and electronic
 modifications for thermally robust \a-diimine palladium catalysts toward
 ethylene (co)polymerization
;
_journal_issue 1
_journal_name_full 'Catalysis Science &amp; Technology'
_journal_page_first 124
_journal_page_last 135
_journal_paper_doi 10.1039/D0CY01617A
_journal_volume 11
_journal_year 2021
_chemical_formula_moiety 'C43 H48 Cl2 N3 Pd, C32 H12 B F24'
_chemical_formula_sum 'C75 H60 B Cl2 F24 N3 Pd'
_chemical_formula_weight 1647.37
_space_group_crystal_system triclinic
_space_group_IT_number 2
_space_group_name_Hall '-P 1'
_space_group_name_H-M_alt 'P -1'
_atom_sites_solution_hydrogens mixed
_atom_sites_solution_primary direct
_audit_creation_date 2020-03-17
_audit_creation_method
;
Olex2 1.2
(compiled 2016.09.09 svn.r3337 for OlexSys, GUI svn.r5227)
;
_audit_update_record
;
2020-08-04 deposited with the CCDC.	2020-10-27 downloaded from the CCDC.
;
_cell_angle_alpha 69.1710(10)
_cell_angle_beta 75.0500(10)
_cell_angle_gamma 81.7150(10)
_cell_formula_units_Z 2
_cell_length_a 12.48880(10)
_cell_length_b 16.9952(2)
_cell_length_c 19.3546(2)
_cell_measurement_reflns_used 43179
_cell_measurement_temperature 150.00(10)
_cell_measurement_theta_max 74.5130
_cell_measurement_theta_min 3.9340
_cell_volume 3703.33(7)
_computing_cell_refinement 'CrysAlisPro 1.171.39.46 (Rigaku OD, 2018)'
_computing_data_collection 'CrysAlisPro 1.171.39.46 (Rigaku OD, 2018)'
_computing_data_reduction 'CrysAlisPro 1.171.39.46 (Rigaku OD, 2018)'
_computing_molecular_graphics 'Olex2 (Dolomanov et al., 2009)'
_computing_publication_material 'Olex2 (Dolomanov et al., 2009)'
_computing_structure_refinement 'ShelXL (Sheldrick, 2015)'
_computing_structure_solution 'SIR2004 (Burla et al., 2007)'
_diffrn_ambient_environment N~2~
_diffrn_ambient_temperature 150.00(10)
_diffrn_detector 'CCD plate'
_diffrn_detector_area_resol_mean 5.2913
_diffrn_detector_type AtlasS2
_diffrn_measured_fraction_theta_full 0.999
_diffrn_measured_fraction_theta_max 0.977
_diffrn_measurement_details
;
List of Runs (angles in degrees, time in seconds):

  # Type    Start    End  Width  t~exp~   \w     \q     \k     \f   Frames
#--------------------------------------------------------------------------
  1  \w     14.00  39.00   1.00    3.00    --   46.00  83.00   2.18   25
  2  \w     36.00  62.00   1.00    3.00    --   66.00  77.00 -12.29   26
  3  \w     58.00  96.00   1.00   12.00    --   82.00  55.00 -36.49   38
  4  \w    103.00 130.00   1.00    3.00    --   70.00  77.00 -59.67   27
  5  \w     92.00 132.00   1.00    3.00    --   62.00  77.00 -94.93   40
  6  \w    108.00 134.00   1.00    3.00    --   70.00  75.00-156.64   26
  7  \w    115.00 152.00   1.00   12.00    --  108.95  77.00 -60.00   37
  8  \w    119.00 176.00   1.00   12.00    --  108.95  77.00   0.00   57
  9  \w    114.00 170.00   1.00   12.00    --  108.95  77.00 -30.00   56
 10  \w     99.00 137.00   1.00    3.00    --   66.00  75.00  92.44   38
 11  \w    103.00 141.00   1.00    3.00    --   70.00  77.00 151.40   38
 12  \w    124.00 155.00   1.00   12.00    --  108.95  61.00 150.00   31
 13  \w     95.00 132.00   1.00    3.00    --   66.00  77.00  49.68   37
 14  \w     95.00 171.00   1.00   12.00    --  108.95 125.00  90.00   76
 15  \w     79.00 105.00   1.00   12.00    --  108.95  77.00 -60.00   26
 16  \w     84.00 110.00   1.00   12.00    --  108.95  61.00 -30.00   26
 17  \w     83.00 110.00   1.00   12.00    --  108.95  61.00   0.00   27
 18  \w     83.00 115.00   1.00   12.00    --  108.95  61.00  30.00   32
 19  \w     84.00 109.00   1.00   12.00    --  108.95  61.00  90.00   25
 20  \w     84.00 139.00   1.00   12.00    --  108.95  61.00 120.00   55
 21  \w     79.00 105.00   1.00   12.00    --  108.95  77.00  90.00   26
 22  \w     83.00 111.00   1.00   12.00    --  108.95  61.00  60.00   28
 23  \w     79.00 105.00   1.00   12.00    --  108.95  77.00 120.00   26
 24  \w     83.00 116.00   1.00   12.00    --  108.95  61.00 150.00   33
 25  \w     79.00 106.00   1.00   12.00    --  108.95  77.00 150.00   27
 26  \w     80.00 178.00   1.00   12.00    --  108.95  77.00  60.00   98
 27  \w     79.00 105.00   1.00   12.00    --  108.95  77.00 -30.00   26
 28  \w     79.00 178.00   1.00   12.00    --  108.95  77.00 -90.00   99
 29  \w     83.00 146.00   1.00   12.00    --  108.95  61.00-180.00   63
 30  \w     79.00 177.00   1.00   12.00    --  108.95  77.00-120.00   98
 31  \w     79.00 160.00   1.00   12.00    --  108.95  77.00  30.00   81
 32  \w     79.00 105.00   1.00   12.00    --  108.95  77.00   0.00   26
 33  \w     55.00  81.00   1.00   12.00    --   82.00  66.00 -77.71   26
 34  \w     49.00  75.00   1.00   12.00    --   78.00  72.00 -99.69   26
 35  \w     40.00  66.00   1.00    3.00    --   70.00  75.00-156.64   26
 36  \w     40.00  68.00   1.00    3.00    --   70.00  76.00-133.64   28
 37  \w     33.00  58.00   1.00    3.00    --   62.00  77.00 -94.93   25
 38  \w     40.00  66.00   1.00    3.00    --   70.00  77.00 -59.67   26
 39  \w     37.00  64.00   1.00    3.00    --   66.00  76.00  19.58   27
 40  \w     36.00  62.00   1.00    3.00    --   66.00  77.00  49.68   26
 41  \w     36.00  66.00   1.00    3.00    --   66.00  75.00  92.44   30
 42  \w     37.00  62.00   1.00    3.00    --   66.00  77.00 135.20   25
 43  \w     40.00  71.00   1.00    3.00    --   70.00  77.00 151.40   31
 44  \w     19.00  44.00   1.00    3.00    --   50.00  80.00 155.71   25
 45  \w      7.00  32.00   1.00    3.00    --   42.00  89.00 165.20   25
 46  \w     18.00  43.00   1.00    3.00    --   50.00  82.00  61.92   25
 47  \w      2.00  27.00   1.00    3.00    --   38.00  90.00 -82.35   25
 48  \w     19.00  46.00   1.00    3.00    --   50.00  81.00 -78.35   27
 49  \w     19.00  44.00   1.00    3.00    --   50.00  81.00-150.39   25
 50  \w     79.00 174.00   1.00   12.00    --  108.95  77.00-180.00   95
 51  \w     79.00 148.00   1.00   12.00    --  108.95  77.00-150.00   69
 52  \w     29.00 108.00   1.00   12.00    --  108.95 -94.00  90.00   79
 53  \w     43.00 139.00   1.00   12.00    --  108.95 -77.00 150.00   96
 54  \w     92.00 121.00   1.00   12.00    --  108.95-125.00 -60.00   29
 55  \w     39.00 113.00   1.00   12.00    --  108.95-125.00  60.00   74
 56  \w     28.00  90.00   1.00    3.00    --   43.31-125.00   0.00   62
 57  \w     23.00  79.00   1.00    3.00    --   43.31-125.00 120.00   56
 58  \w    -43.00  -8.00   1.00    3.00    --  -38.50 -77.00-180.00   35
 59  \w   -107.00 -45.00   1.00    3.00    --  -38.50 -77.00-180.00   62
 60  \w   -107.00 -14.00   1.00    3.00    --  -38.50 -57.00-120.00   93
 61  \w   -110.00 -18.00   1.00    3.00    --  -38.50 -37.00 -30.00   92
 62  \w    -67.00   9.00   1.00    3.00    --  -38.50  77.00-150.00   76
 63  \w   -107.00 -15.00   1.00    3.00    --  -38.50 -57.00  60.00   92
;
_diffrn_measurement_device 'four-circle diffractometer'
_diffrn_measurement_device_type 'SuperNova, Dual, Cu at home/near, AtlasS2'
_diffrn_measurement_method '\w scans'
_diffrn_orient_matrix_type 'CrysAlisPro convention (1999,Acta A55,543-557)'
_diffrn_orient_matrix_UB_11 0.1057446000
_diffrn_orient_matrix_UB_12 -0.0524122000
_diffrn_orient_matrix_UB_13 0.0204044000
_diffrn_orient_matrix_UB_21 -0.0213047000
_diffrn_orient_matrix_UB_22 -0.0646303000
_diffrn_orient_matrix_UB_23 -0.0334054000
_diffrn_orient_matrix_UB_31 0.0687074000
_diffrn_orient_matrix_UB_32 0.0501379000
_diffrn_orient_matrix_UB_33 -0.0781140000
_diffrn_radiation_monochromator mirror
_diffrn_radiation_probe x-ray
_diffrn_radiation_type CuK\a
_diffrn_radiation_wavelength 1.54184
_diffrn_reflns_av_R_equivalents 0.0484
_diffrn_reflns_av_unetI/netI 0.0299
_diffrn_reflns_Laue_measured_fraction_full 0.999
_diffrn_reflns_Laue_measured_fraction_max 0.977
_diffrn_reflns_limit_h_max 15
_diffrn_reflns_limit_h_min -15
_diffrn_reflns_limit_k_max 21
_diffrn_reflns_limit_k_min -21
_diffrn_reflns_limit_l_max 24
_diffrn_reflns_limit_l_min -23
_diffrn_reflns_number 62440
_diffrn_reflns_point_group_measured_fraction_full 0.999
_diffrn_reflns_point_group_measured_fraction_max 0.977
_diffrn_reflns_theta_full 67.684
_diffrn_reflns_theta_max 74.966
_diffrn_reflns_theta_min 3.669
_diffrn_source 'micro-focus sealed X-ray tube'
_diffrn_source_type 'SuperNova (Cu) X-ray Source'
_exptl_absorpt_coefficient_mu 3.617
_exptl_absorpt_correction_T_max 1.00000
_exptl_absorpt_correction_T_min 0.29287
_exptl_absorpt_correction_type multi-scan
_exptl_absorpt_process_details
;
CrysAlisPro 1.171.39.46 (Rigaku Oxford Diffraction, 2018)
Empirical absorption correction using spherical harmonics,
 implemented in SCALE3 ABSPACK scaling algorithm.
;
_exptl_crystal_colour yellow
_exptl_crystal_colour_primary yellow
_exptl_crystal_density_diffrn 1.477
_exptl_crystal_description block
_exptl_crystal_F_000 1664
_exptl_crystal_size_max 0.5
_exptl_crystal_size_mid 0.4
_exptl_crystal_size_min 0.3
_refine_diff_density_max 1.424
_refine_diff_density_min -2.115
_refine_diff_density_rms 0.078
_refine_ls_extinction_method none
_refine_ls_goodness_of_fit_ref 1.025
_refine_ls_hydrogen_treatment mixed
_refine_ls_matrix_type full
_refine_ls_number_parameters 1059
_refine_ls_number_reflns 14901
_refine_ls_number_restraints 50
_refine_ls_restrained_S_all 1.063
_refine_ls_R_factor_all 0.0508
_refine_ls_R_factor_gt 0.0501
_refine_ls_shift/su_max 0.001
_refine_ls_shift/su_mean 0.000
_refine_ls_structure_factor_coef Fsqd
_refine_ls_weighting_details 'w=1/[\s^2^(Fo^2^)+(0.0688P)^2^+5.9505P] where P=(Fo^2^+2Fc^2^)/3'
_refine_ls_weighting_scheme calc
_refine_ls_wR_factor_gt 0.1295
_refine_ls_wR_factor_ref 0.1302
_reflns_Friedel_coverage 0.000
_reflns_number_gt 14549
_reflns_number_total 14901
_reflns_threshold_expression 'I > 2\s(I)'
_cod_data_source_file d0cy01617a2.cif
_cod_data_source_block 18062208
_cod_depositor_comments 'Adding full bibliography for 1559569--1559575.cif.'
_cod_database_code 1559569
_chemical_oxdiff_formula CHNPdClBF
_chemical_oxdiff_usercomment zhd-C1b
_shelx_space_group_comment
;
The symmetry employed for this shelxl refinement is uniquely defined
by the following loop, which should always be used as a source of
symmetry information in preference to the above space-group names.
They are only intended as comments.
;
_reflns_odcompleteness_completeness 99.89
_reflns_odcompleteness_iscentric 1
_reflns_odcompleteness_theta 67.13
_olex2_refinement_description
;
1. Fixed Uiso
 At 1.2 times of:
  All C(H) groups
 At 1.5 times of:
  All C(H,H,H) groups
2. Restrained distances
 Cl1-C51
 3 with sigma of 0.02
 C51-Cl1
 2.8 with sigma of 0.02
3. Rigid bond restraints
 F23, F27
 with sigma for 1-2 distances of 0.01 and sigma for 1-3 distances of 0.01
 F14, F31
 with sigma for 1-2 distances of 0.01 and sigma for 1-3 distances of 0.01
4. Uiso/Uaniso restraints and constraints
Uanis(F11) \\sim Ueq, Uanis(F32) \\sim Ueq: with sigma of 0.1 and sigma for
terminal atoms of 0.2
Uanis(F34) \\sim Ueq, Uanis(F20) \\sim Ueq: with sigma of 0.1 and sigma for
terminal atoms of 0.2
Uanis(F36) \\sim Ueq: with sigma of 0.1 and sigma for terminal atoms of 0.2
Uanis(F28) \\sim Ueq: with sigma of 0.1 and sigma for terminal atoms of 0.2
Uanis(F21) \\sim Ueq, Uanis(F28) \\sim Ueq: with sigma of 0.1 and sigma for
terminal atoms of 0.2
Uanis(F27) \\sim Ueq: with sigma of 0.1 and sigma for terminal atoms of 0.2
Uanis(F33) = Uanis(F9)
Uanis(F11) = Uanis(F32)
Uanis(F34) = Uanis(F20)
Uanis(F15) = Uanis(F36)
Uanis(F35) = Uanis(F12)
Uanis(F21) = Uanis(F28)
Uanis(F27) = Uanis(F23)
Uanis(Cl1) = Uanis(C38)
5. Others
 Sof(F24)=1-FVAR(1)
 Sof(F25)=FVAR(1)
 Sof(F14)=1-FVAR(2)
 Sof(F31)=FVAR(2)
 Sof(F9)=Sof(F20)=1-FVAR(3)
 Sof(F33)=Sof(F34)=FVAR(3)
 Fixed Sof: Cl1A(0.9) F11(0.4) F12(0.5) F13(0.5) F15(0.5) H35(0.1) H38(0.9)
 H43(0.1) F18(0.4) F19(0.7) F21(0.6) F22(0.5) F23(0.5) Cl1(0.1) Cl2(0.1)
 H48(0.9) Cl2A(0.9) F26(0.5) F27(0.5) F28(0.4) F29(0.3) F30(0.6) F32(0.6)
 F35(0.5) F36(0.5) F37(0.5)
6.a Ternary CH refined with riding coordinates:
 C12(H12), C22(H22), C46(H46), C50(H50), C63(H63), C68(H68)
6.b Aromatic/amide H refined with riding coordinates:
 C1(H1), C4(H4), C10(H10), C13(H13), C16(H16), C17(H17), C19(H19), C21(H21),
 C26(H26), C28(H28), C30(H30), C35(H35), C38(H38), C39(H39), C43(H43), C44(H44),
  C45(H45), C51(H51), C53(H53), C54(H54), C57(H57), C58(H58), C59(H59),
 C65(H65), C66(H66)
6.c Idealised Me refined as rotating group:
 C60(H60A,H60B,H60C), C62(H62A,H62B,H62C), C64(H64A,H64B,H64C), C67(H67A,H67B,
 H67C), C69(H69A,H69B,H69C), C70(H70A,H70B,H70C), C71(H71A,H71B,H71C), C72(H72A,
 H72B,H72C), C73(H73A,H73B,H73C), C75(H75A,H75B,H75C)
;
_shelx_shelxl_version_number 2014/7
_olex2_submission_special_instructions 'No special instructions were received'
_oxdiff_exptl_absorpt_empirical_details
;
Empirical correction (ABSPACK) includes:
- Absorption correction using spherical harmonics
- Frame scaling
;
_oxdiff_exptl_absorpt_empirical_full_max 2.587
_oxdiff_exptl_absorpt_empirical_full_min 0.538

loop_
_space_group_symop_operation_xyz
'x, y, z'
'-x, -y, -z'

loop_
_atom_site_label
_atom_site_type_symbol
_atom_site_fract_x
_atom_site_fract_y
_atom_site_fract_z
_atom_site_U_iso_or_equiv
_atom_site_adp_type
_atom_site_occupancy
_atom_site_site_symmetry_order
_atom_site_calc_flag
_atom_site_refinement_flags_posn
_atom_site_refinement_flags_adp
_atom_site_refinement_flags_occupancy
_atom_site_disorder_assembly
_atom_site_disorder_group
Pd1 Pd 0.04230(2) 0.80662(2) 0.25962(2) 0.02626(7) Uani 1 1 d . . . . .
Cl1A Cl 0.59828(7) 0.76387(7) 0.25524(7) 0.0520(2) Uani 0.9 1 d . . P A 2
F1 F 0.63983(17) 0.78698(12) 0.42337(11) 0.0474(5) Uani 1 1 d . . . . .
F2 F 0.69641(16) 0.71813(16) 0.52415(13) 0.0590(6) Uani 1 1 d . . . . .
F3 F 0.63642(17) 0.72295(13) 0.80423(17) 0.0631(7) Uani 1 1 d . . . . .
N2 N 0.21475(17) 0.83833(13) 0.22296(12) 0.0226(4) Uani 1 1 d . . . . .
N1 N 0.11707(18) 0.70455(13) 0.22915(12) 0.0224(4) Uani 1 1 d . . . . .
F4 F 0.6918(2) 0.65694(14) 0.44557(17) 0.0730(8) Uani 1 1 d . . . . .
F5 F 0.3057(3) 0.40190(15) 0.86266(14) 0.0726(8) Uani 1 1 d . . . . .
F6 F 0.6369(2) 0.61021(17) 0.89691(15) 0.0678(7) Uani 1 1 d . . . . .
F7 F 0.70688(16) 0.6077(2) 0.78598(19) 0.0777(9) Uani 1 1 d . . . . .
F8 F 0.21736(19) 0.45596(15) 0.94359(16) 0.0731(8) Uani 1 1 d . . . . .
F9 F -0.1828(3) 0.7030(4) 0.8988(2) 0.0706(11) Uani 0.796(5) 1 d . . P B 2
F10 F 0.3769(2) 0.39564(16) 0.95237(16) 0.0797(9) Uani 1 1 d . . . . .
F11 F -0.0382(14) 0.6342(14) 0.9262(8) 0.068(2) Uani 0.4 1 d . U P B 2
F12 F -0.043(12) 0.754(10) 0.562(7) 0.0914(11) Uani 0.5 1 d . . P C 2
C1 C 0.3155(2) 0.58563(16) 0.80357(14) 0.0228(5) Uani 1 1 d . . . . .
H1 H 0.2498 0.5715 0.7979 0.027 Uiso 1 1 calc R . . . .
C2 C 0.2780(2) 0.77962(16) 0.20518(14) 0.0230(5) Uani 1 1 d . . . . .
C3 C 0.3196(2) 0.82855(16) 0.67492(15) 0.0231(5) Uani 1 1 d . . . . .
C4 C 0.4685(2) 0.54584(17) 0.86663(15) 0.0251(5) Uani 1 1 d . . . . .
H4 H 0.5040 0.5077 0.9029 0.030 Uiso 1 1 calc R . . . .
F13 F -0.0461(9) 0.8692(7) 0.5651(5) 0.072(3) Uani 0.5 1 d . . P C 2
C5 C 0.3693(2) 0.52797(16) 0.85716(14) 0.0237(5) Uani 1 1 d . . . . .
N3 N -0.0159(2) 0.90952(16) 0.28690(17) 0.0391(6) Uani 1 1 d . . . . .
C6 C 0.3569(2) 0.66433(15) 0.75783(14) 0.0206(5) Uani 1 1 d . . . . .
F14 F 0.3546(12) 0.5249(11) 0.4718(9) 0.091(4) Uani 0.55(5) 1 d . U P D 2
C7 C 0.2237(2) 0.70490(15) 0.20943(14) 0.0230(5) Uani 1 1 d . . . . .
C8 C 0.2516(2) 0.91832(16) 0.21442(16) 0.0253(5) Uani 1 1 d . . . . .
C9 C 0.5130(2) 0.62228(17) 0.82035(15) 0.0249(5) Uani 1 1 d . . . . .
C10 C 0.3034(2) 0.65092(16) 0.59228(16) 0.0262(5) Uani 1 1 d . . . . .
H10 H 0.2312 0.6360 0.6171 0.031 Uiso 1 1 calc R . . . .
C11 C 0.3553(2) 0.70099(15) 0.61642(14) 0.0222(5) Uani 1 1 d . . . . .
C12 C 0.4025(2) 0.77443(18) 0.17338(17) 0.0294(6) Uani 1 1 d . . . . .
H12 H 0.4394 0.8234 0.1695 0.035 Uiso 1 1 calc R . . . .
C13 C 0.1018(2) 0.71142(17) 0.78784(15) 0.0258(5) Uani 1 1 d . . . . .
H13 H 0.1396 0.6947 0.8268 0.031 Uiso 1 1 calc R . . . .
C14 C 0.1627(2) 0.72897(15) 0.71296(15) 0.0220(5) Uani 1 1 d . . . . .
C15 C 0.3627(2) 0.69238(18) 0.10259(16) 0.0289(6) Uani 1 1 d . . . . .
C16 C 0.4654(2) 0.71905(15) 0.57745(14) 0.0240(5) Uani 1 1 d . . . . .
H16 H 0.5032 0.7522 0.5915 0.029 Uiso 1 1 calc R . . . .
C17 C 0.3163(2) 0.85813(17) 0.73454(16) 0.0272(5) Uani 1 1 d . . . . .
H17 H 0.3120 0.8195 0.7832 0.033 Uiso 1 1 calc R . . . .
C18 C -0.0139(2) 0.71830(19) 0.80580(17) 0.0322(6) Uani 1 1 d . . . . .
C19 C -0.0737(2) 0.74285(19) 0.74966(17) 0.0319(6) Uani 1 1 d . . . . .
H19 H -0.1509 0.7460 0.7618 0.038 Uiso 1 1 calc R . . . .
C20 C 0.4139(2) 0.76322(18) 0.09709(16) 0.0304(6) Uani 1 1 d . . . . .
C21 C 0.1004(2) 0.75600(16) 0.65721(15) 0.0253(5) Uani 1 1 d . . . . .
H21 H 0.1375 0.7701 0.6065 0.030 Uiso 1 1 calc R . . . .
C22 C 0.3072(2) 0.64134(17) 0.18302(16) 0.0265(5) Uani 1 1 d . . . . .
H22 H 0.2735 0.5913 0.1860 0.032 Uiso 1 1 calc R . . . .
C23 C 0.4451(2) 0.69168(18) 0.22502(16) 0.0296(6) Uani 1 1 d . . . . .
F15 F -0.180(4) 0.773(2) 0.636(3) 0.096(8) Uani 0.5 1 d . . P C 1
C24 C -0.0154(2) 0.76250(17) 0.67512(16) 0.0290(6) Uani 1 1 d . . . . .
C25 C 0.5196(2) 0.68913(17) 0.51894(16) 0.0284(5) Uani 1 1 d . . . . .
F16 F 0.2428(3) 1.0980(2) 0.5196(2) 0.1041(12) Uani 1 1 d . . . . .
C26 C 0.3258(3) 0.88979(17) 0.60358(17) 0.0321(6) Uani 1 1 d . . . . .
H26 H 0.3291 0.8731 0.5622 0.039 Uiso 1 1 calc R . . . .
C27 C 0.3933(2) 0.62121(18) 0.23070(15) 0.0282(5) Uani 1 1 d . . . . .
C28 C 0.4583(2) 0.68027(16) 0.76739(15) 0.0241(5) Uani 1 1 d . . . . .
H28 H 0.4901 0.7312 0.7374 0.029 Uiso 1 1 calc R . . . .
C29 C 0.0674(2) 0.55659(18) 0.28064(19) 0.0347(6) Uani 1 1 d . . . . .
F17 F 0.4153(3) 1.08968(19) 0.49219(19) 0.1124(14) Uani 1 1 d . . . . .
C30 C 0.4654(3) 0.64172(18) 0.49434(16) 0.0320(6) Uani 1 1 d . . . . .
H30 H 0.5008 0.6233 0.4538 0.038 Uiso 1 1 calc R . . . .
C31 C 0.3187(2) 0.44558(19) 0.90470(17) 0.0338(6) Uani 1 1 d . . . . .
C32 C 0.3192(3) 0.94366(18) 0.72315(18) 0.0333(6) Uani 1 1 d . . . . .
C33 C 0.0635(2) 0.63678(17) 0.22516(17) 0.0280(5) Uani 1 1 d . . . . .
C34 C 0.2477(3) 0.98420(18) 0.14677(19) 0.0377(7) Uani 1 1 d . . . . .
C35 C 0.5292(2) 0.6795(2) 0.26277(19) 0.0392(7) Uani 1 1 d . . . . .
H35 H 0.5652 0.7255 0.2593 0.047 Uiso 0.1 1 calc R . P A 1
C36 C 0.3573(2) 0.62281(18) 0.53197(17) 0.0320(6) Uani 1 1 d . . . . .
C37 C 0.6229(2) 0.64095(19) 0.8262(2) 0.0355(6) Uani 1 1 d . . . . .
C38 C 0.4227(3) 0.5404(2) 0.27504(18) 0.0437(7) Uani 1 1 d . . . . .
H38 H 0.3864 0.4939 0.2799 0.052 Uiso 0.9 1 calc R . P E 1
C39 C 0.5608(3) 0.5978(3) 0.30646(19) 0.0443(8) Uani 1 1 d . . . . .
H39 H 0.6178 0.5900 0.3315 0.053 Uiso 1 1 calc R . . . .
C40 C 0.2799(3) 0.92885(18) 0.27577(17) 0.0335(6) Uani 1 1 d . . . . .
C41 C 0.0095(3) 0.6554(2) 0.1660(2) 0.0387(7) Uani 1 1 d . . . . .
C42 C 0.6367(3) 0.71213(19) 0.47832(18) 0.0369(7) Uani 1 1 d . . . . .
C43 C 0.3653(3) 0.6770(2) 0.03632(19) 0.0381(7) Uani 1 1 d . . . . .
H43 H 0.3310 0.6307 0.0387 0.046 Uiso 0.1 1 calc R . P F 2
C44 C 0.3000(3) 1.0106(2) 0.2682(2) 0.0412(7) Uani 1 1 d . . . . .
H44 H 0.3184 1.0201 0.3081 0.049 Uiso 1 1 calc R . . . .
F18 F 0.2379(11) 0.5079(8) 0.5735(7) 0.089(4) Uani 0.4 1 d . . P D 2
C45 C 0.2932(3) 1.07732(19) 0.2035(2) 0.0421(7) Uani 1 1 d . . . . .
H45 H 0.3052 1.1313 0.2004 0.050 Uiso 1 1 calc R . . . .
C46 C 0.1133(3) 0.54282(19) 0.34968(19) 0.0387(7) Uani 1 1 d . . . . .
H46 H 0.1818 0.5728 0.3323 0.046 Uiso 1 1 calc R . . . .
F19 F 0.2745(5) 0.6260(3) 0.4346(3) 0.0744(12) Uani 0.7 1 d . . P D 1
C47 C -0.0767(3) 0.7943(2) 0.6121(2) 0.0411(7) Uani 1 1 d . . . . .
F20 F -0.0616(3) 0.7727(3) 0.90745(18) 0.0815(11) Uani 0.796(5) 1 d . U P B 2
C48 C 0.4684(3) 0.8153(2) 0.0276(2) 0.0429(8) Uani 1 1 d . . . . .
C49 C 0.2958(3) 0.5755(2) 0.5041(2) 0.0504(9) Uani 1 1 d . . . . .
C50 C -0.0034(3) 0.7449(2) 0.1117(2) 0.0446(8) Uani 1 1 d . . . . .
H50 H 0.0037 0.7835 0.1375 0.054 Uiso 1 1 calc R . . . .
C51 C 0.5089(3) 0.5312(2) 0.31216(18) 0.0440(8) Uani 1 1 d D . . . .
H51 H 0.5306 0.4776 0.3414 0.053 Uiso 1 1 calc R . . . .
C52 C 0.3273(3) 0.97548(19) 0.59244(19) 0.0442(8) Uani 1 1 d . . . . .
C53 C 0.3246(3) 1.00278(19) 0.6522(2) 0.0426(7) Uani 1 1 d . . . . .
H53 H 0.3264 1.0598 0.6446 0.051 Uiso 1 1 calc R . . . .
B1 B 0.2987(2) 0.72986(17) 0.69072(16) 0.0213(5) Uani 1 1 d . . . . .
C54 C 0.4187(3) 0.7303(3) -0.03344(19) 0.0490(9) Uani 1 1 d . . . . .
H54 H 0.4194 0.7199 -0.0776 0.059 Uiso 1 1 calc R . . . .
C55 C 0.3147(4) 0.9711(2) 0.7897(2) 0.0499(9) Uani 1 1 d . . . . .
C56 C -0.0277(3) 0.9712(2) 0.2983(3) 0.0509(9) Uani 1 1 d . . . . .
C57 C 0.0214(3) 0.4924(2) 0.2709(3) 0.0527(9) Uani 1 1 d . . . . .
H57 H 0.0229 0.4382 0.3059 0.063 Uiso 1 1 calc R . . . .
C58 C 0.2685(3) 1.0645(2) 0.1429(2) 0.0465(8) Uani 1 1 d . . . . .
H58 H 0.2655 1.1100 0.0989 0.056 Uiso 1 1 calc R . . . .
F21 F 0.2848(9) 1.0528(6) 0.7788(6) 0.104(4) Uani 0.6 1 d . U P G 2
C59 C -0.0341(3) 0.5876(3) 0.1593(3) 0.0587(11) Uani 1 1 d . . . . .
H59 H -0.0687 0.5968 0.1197 0.070 Uiso 1 1 calc R . . . .
C60 C -0.1154(2) 0.7686(2) 0.2921(2) 0.0439(8) Uani 1 1 d . . . . .
H60A H -0.1151 0.7150 0.2859 0.066 Uiso 1 1 calc GR . . H -1
H60B H -0.1607 0.8094 0.2613 0.066 Uiso 1 1 calc GR . . H -1
H60C H -0.1449 0.7635 0.3444 0.066 Uiso 1 1 calc GR . . H -1
F22 F 0.2118(7) 0.9693(9) 0.8293(6) 0.137(4) Uani 0.5 1 d . . P G 1
C61 C -0.0730(3) 0.7021(3) 0.8862(2) 0.0596(12) Uani 1 1 d . . . . .
C62 C 0.0867(3) 0.7638(3) 0.0390(2) 0.0574(10) Uani 1 1 d . . . . .
H62A H 0.1577 0.7602 0.0509 0.086 Uiso 1 1 calc GR . . . .
H62B H 0.0725 0.8196 0.0057 0.086 Uiso 1 1 calc GR . . . .
H62C H 0.0869 0.7235 0.0146 0.086 Uiso 1 1 calc GR . . . .
C63 C 0.2194(4) 0.9716(2) 0.0796(2) 0.0578(11) Uani 1 1 d . . . . .
H63 H 0.2289 0.9111 0.0870 0.069 Uiso 1 1 calc R . . . .
C64 C 0.0312(3) 0.5819(2) 0.4041(2) 0.0450(8) Uani 1 1 d . . . . .
H64A H 0.0234 0.6418 0.3798 0.067 Uiso 1 1 calc GR . . . .
H64B H 0.0585 0.5701 0.4490 0.067 Uiso 1 1 calc GR . . . .
H64C H -0.0396 0.5582 0.4175 0.067 Uiso 1 1 calc GR . . . .
C65 C 0.4705(3) 0.7983(3) -0.0374(2) 0.0529(10) Uani 1 1 d . . . . .
H65 H 0.5073 0.8331 -0.0842 0.063 Uiso 1 1 calc R . . . .
C66 C -0.0263(4) 0.5078(3) 0.2104(3) 0.0653(12) Uani 1 1 d . . . . .
H66 H -0.0536 0.4634 0.2040 0.078 Uiso 1 1 calc R . . . .
C67 C 0.1418(4) 0.4501(2) 0.3918(2) 0.0606(11) Uani 1 1 d . . . . .
H67A H 0.0747 0.4208 0.4156 0.091 Uiso 1 1 calc GR . . . .
H67B H 0.1806 0.4467 0.4297 0.091 Uiso 1 1 calc GR . . . .
H67C H 0.1880 0.4248 0.3564 0.091 Uiso 1 1 calc GR . . . .
C68 C 0.2888(4) 0.8549(2) 0.3478(2) 0.0549(10) Uani 1 1 d . . . . .
H68 H 0.3023 0.8032 0.3347 0.066 Uiso 1 1 calc R . . . .
C69 C 0.2958(5) 1.0173(3) 0.0037(2) 0.0672(12) Uani 1 1 d . . . . .
H69A H 0.2831 1.0771 -0.0072 0.101 Uiso 1 1 calc GR . . . .
H69B H 0.2803 1.0021 -0.0358 0.101 Uiso 1 1 calc GR . . . .
H69C H 0.3718 1.0013 0.0067 0.101 Uiso 1 1 calc GR . . . .
C70 C -0.0371(4) 1.0502(3) 0.3136(4) 0.0798(17) Uani 1 1 d . . . . .
H70A H -0.0882 1.0892 0.2868 0.120 Uiso 1 1 calc GR . . . .
H70B H 0.0344 1.0736 0.2970 0.120 Uiso 1 1 calc GR . . . .
H70C H -0.0636 1.0398 0.3670 0.120 Uiso 1 1 calc GR . . . .
F23 F 0.4219(10) 0.9684(6) 0.8012(6) 0.100(3) Uani 0.5 1 d . U P G 2
C71 C -0.1190(3) 0.7636(3) 0.0938(2) 0.0597(11) Uani 1 1 d . . . . .
H71A H -0.1247 0.7332 0.0616 0.090 Uiso 1 1 calc GR . . . .
H71B H -0.1302 0.8230 0.0684 0.090 Uiso 1 1 calc GR . . . .
H71C H -0.1745 0.7462 0.1401 0.090 Uiso 1 1 calc GR . . . .
C72 C 0.3832(5) 0.8602(3) 0.3814(3) 0.0738(14) Uani 1 1 d . . . . .
H72A H 0.4505 0.8699 0.3427 0.111 Uiso 1 1 calc GR . . . .
H72B H 0.3924 0.8082 0.4213 0.111 Uiso 1 1 calc GR . . . .
H72C H 0.3668 0.9058 0.4015 0.111 Uiso 1 1 calc GR . . . .
C73 C 0.0982(5) 0.9990(4) 0.0779(3) 0.0841(18) Uani 1 1 d . . . . .
H73A H 0.0513 0.9625 0.1218 0.126 Uiso 1 1 calc GR . . . .
H73B H 0.0830 0.9959 0.0329 0.126 Uiso 1 1 calc GR . . . .
H73C H 0.0839 1.0560 0.0782 0.126 Uiso 1 1 calc GR . . . .
F24 F 0.285(2) 1.0126(3) 0.4713(5) 0.121(8) Uani 0.57(2) 1 d . . P I 2
C74 C 0.3256(6) 1.0406(2) 0.5155(3) 0.0854(19) Uani 1 1 d . . . . .
C75 C 0.1822(5) 0.8476(5) 0.4068(3) 0.116(3) Uani 1 1 d . . . . .
H75A H 0.1634 0.8997 0.4173 0.174 Uiso 1 1 calc GR . . . .
H75B H 0.1911 0.8027 0.4525 0.174 Uiso 1 1 calc GR . . . .
H75C H 0.1240 0.8358 0.3884 0.174 Uiso 1 1 calc GR . . . .
Cl1 Cl 0.3628(6) 0.4507(5) 0.3130(4) 0.0437(7) Uani 0.1 1 d D . P J -1
Cl2 Cl 0.5229(12) 0.8944(11) 0.0062(9) 0.098(6) Uani 0.1 1 d . . P K -1
H48 H 0.500(5) 0.859(4) 0.030(3) 0.048(15) Uiso 0.9 1 d . . P L 1
Cl2A Cl 0.30096(8) 0.59215(6) 0.03890(5) 0.0430(2) Uani 0.9 1 d . . P M 1
F25 F 0.3894(19) 1.0061(5) 0.4594(4) 0.085(5) Uani 0.43(2) 1 d . . P I 1
F26 F 0.2712(9) 0.9196(4) 0.8559(3) 0.083(2) Uani 0.5 1 d . . P G 2
F27 F 0.3821(10) 0.9289(7) 0.8290(6) 0.100(3) Uani 0.5 1 d . U P G 1
F28 F 0.3445(16) 1.0449(10) 0.7689(11) 0.104(4) Uani 0.4 1 d . U P G 1
F29 F 0.1954(13) 0.6099(8) 0.4956(13) 0.110(6) Uani 0.3 1 d . . P D 2
F30 F 0.2061(6) 0.5493(6) 0.5449(4) 0.078(3) Uani 0.6 1 d . . P D 1
F31 F 0.3583(12) 0.5125(7) 0.4868(11) 0.080(4) Uani 0.45(5) 1 d . U P D 1
F32 F -0.0223(9) 0.6491(9) 0.9403(5) 0.068(2) Uani 0.6 1 d . U P B 1
F33 F -0.1566(14) 0.7193(17) 0.9048(11) 0.0706(11) Uani 0.204(5) 1 d . . P B 1
F34 F -0.1218(13) 0.6078(11) 0.9032(7) 0.0815(11) Uani 0.204(5) 1 d . U P B 1
F35 F -0.043(12) 0.754(10) 0.563(7) 0.0914(11) Uani 0.5 1 d . . P C 1
F36 F -0.184(4) 0.804(2) 0.633(3) 0.096(8) Uani 0.5 1 d . U P C 2
F37 F -0.0728(14) 0.8740(7) 0.5787(8) 0.128(6) Uani 0.5 1 d . . P C 1

loop_
_atom_site_aniso_label
_atom_site_aniso_U_11
_atom_site_aniso_U_22
_atom_site_aniso_U_33
_atom_site_aniso_U_23
_atom_site_aniso_U_13
_atom_site_aniso_U_12
Pd1 0.01907(10) 0.02100(11) 0.03694(12) -0.01157(8) -0.00094(8) -0.00035(7)
Cl1A 0.0307(4) 0.0635(6) 0.0807(7) -0.0425(5) -0.0176(4) -0.0039(4)
F1 0.0481(11) 0.0329(9) 0.0448(11) -0.0002(8) 0.0044(9) -0.0116(8)
F2 0.0251(9) 0.0805(16) 0.0569(13) -0.0084(11) -0.0041(9) -0.0046(9)
F3 0.0377(11) 0.0386(11) 0.121(2) -0.0212(12) -0.0368(12) -0.0077(8)
N2 0.0207(10) 0.0200(10) 0.0256(10) -0.0061(8) -0.0035(8) -0.0033(8)
N1 0.0217(10) 0.0165(9) 0.0276(11) -0.0073(8) -0.0035(8) -0.0011(8)
F4 0.0517(13) 0.0430(12) 0.105(2) -0.0392(13) 0.0396(13) -0.0098(10)
F5 0.111(2) 0.0422(12) 0.0612(14) -0.0109(11) -0.0024(14) -0.0418(13)
F6 0.0627(14) 0.0767(16) 0.0789(16) -0.0178(13) -0.0480(13) -0.0131(12)
F7 0.0194(9) 0.114(2) 0.132(2) -0.089(2) -0.0092(12) 0.0034(11)
F8 0.0457(13) 0.0485(13) 0.0823(17) 0.0005(12) 0.0296(12) -0.0082(10)
F9 0.0158(18) 0.141(4) 0.0500(15) -0.0284(17) 0.0053(13) -0.0199(17)
F10 0.0629(15) 0.0575(14) 0.0876(18) 0.0391(13) -0.0440(14) -0.0219(12)
F11 0.054(3) 0.113(5) 0.019(3) -0.004(2) -0.008(2) 0.003(3)
F12 0.106(2) 0.115(3) 0.090(2) -0.059(2) -0.069(2) 0.030(2)
C1 0.0185(11) 0.0223(12) 0.0268(12) -0.0072(10) -0.0051(10) -0.0017(9)
C2 0.0201(12) 0.0222(12) 0.0244(12) -0.0057(10) -0.0036(9) -0.0026(9)
C3 0.0186(11) 0.0209(12) 0.0282(13) -0.0074(10) -0.0042(10) -0.0006(9)
C4 0.0224(12) 0.0277(13) 0.0263(12) -0.0105(10) -0.0086(10) 0.0046(10)
F13 0.067(4) 0.079(7) 0.047(3) 0.031(3) -0.033(3) -0.028(4)
C5 0.0199(11) 0.0246(12) 0.0237(12) -0.0073(10) -0.0017(9) 0.0002(9)
N3 0.0254(12) 0.0291(13) 0.0630(18) -0.0226(12) -0.0023(12) 0.0027(10)
C6 0.0170(11) 0.0214(11) 0.0231(12) -0.0091(9) -0.0024(9) -0.0001(9)
F14 0.104(7) 0.110(8) 0.080(5) -0.079(5) 0.040(6) -0.059(6)
C7 0.0229(12) 0.0180(11) 0.0252(12) -0.0048(9) -0.0035(10) -0.0020(9)
C8 0.0210(12) 0.0217(12) 0.0340(14) -0.0105(10) -0.0052(10) -0.0024(9)
C9 0.0197(12) 0.0272(13) 0.0330(13) -0.0163(11) -0.0075(10) 0.0019(10)
C10 0.0230(12) 0.0238(12) 0.0319(13) -0.0093(10) -0.0066(10) -0.0003(10)
C11 0.0218(12) 0.0177(11) 0.0246(12) -0.0042(9) -0.0059(10) 0.0006(9)
C12 0.0212(12) 0.0286(13) 0.0377(15) -0.0128(12) -0.0021(11) -0.0026(10)
C13 0.0200(12) 0.0283(13) 0.0280(13) -0.0078(10) -0.0058(10) -0.0014(10)
C14 0.0190(11) 0.0171(11) 0.0291(13) -0.0070(9) -0.0052(10) -0.0007(9)
C15 0.0229(12) 0.0317(14) 0.0302(14) -0.0118(11) -0.0047(10) 0.0061(10)
C16 0.0241(12) 0.0193(11) 0.0256(12) -0.0051(10) -0.0045(10) -0.0003(9)
C17 0.0285(13) 0.0230(12) 0.0306(13) -0.0082(10) -0.0099(11) 0.0006(10)
C18 0.0213(13) 0.0397(15) 0.0315(14) -0.0094(12) -0.0021(11) -0.0030(11)
C19 0.0180(12) 0.0360(15) 0.0405(16) -0.0112(12) -0.0062(11) -0.0022(10)
C20 0.0222(12) 0.0317(14) 0.0307(14) -0.0078(11) -0.0014(11) 0.0035(10)
C21 0.0229(12) 0.0236(12) 0.0277(13) -0.0074(10) -0.0057(10) 0.0007(10)
C22 0.0244(12) 0.0231(12) 0.0319(14) -0.0121(11) -0.0037(10) 0.0019(10)
C23 0.0213(12) 0.0369(15) 0.0303(13) -0.0149(12) -0.0039(10) 0.0053(11)
F15 0.032(3) 0.17(2) 0.060(3) 0.008(14) -0.0259(18) -0.007(12)
C24 0.0243(13) 0.0272(13) 0.0358(15) -0.0084(11) -0.0110(11) 0.0004(10)
C25 0.0269(13) 0.0222(12) 0.0281(13) -0.0035(10) -0.0018(11) 0.0028(10)
F16 0.138(3) 0.0668(19) 0.096(2) 0.0199(17) -0.073(2) -0.0059(19)
C26 0.0416(16) 0.0227(13) 0.0313(14) -0.0084(11) -0.0070(12) -0.0031(11)
C27 0.0247(13) 0.0301(13) 0.0271(13) -0.0121(11) -0.0016(10) 0.0058(10)
C28 0.0187(11) 0.0228(12) 0.0313(13) -0.0108(10) -0.0036(10) -0.0021(9)
C29 0.0277(14) 0.0232(13) 0.0507(18) -0.0105(12) -0.0049(13) -0.0048(11)
F17 0.142(3) 0.0555(17) 0.079(2) 0.0147(15) 0.032(2) -0.0141(18)
C30 0.0379(15) 0.0280(14) 0.0276(13) -0.0110(11) -0.0040(12) 0.0046(11)
C31 0.0275(14) 0.0294(14) 0.0345(15) -0.0003(12) -0.0043(12) -0.0019(11)
C32 0.0378(15) 0.0258(13) 0.0413(16) -0.0140(12) -0.0155(13) 0.0020(11)
C33 0.0236(12) 0.0236(12) 0.0388(15) -0.0136(11) -0.0044(11) -0.0040(10)
C34 0.0484(18) 0.0241(14) 0.0412(17) -0.0057(12) -0.0179(14) -0.0031(12)
C35 0.0256(14) 0.056(2) 0.0443(17) -0.0293(15) -0.0086(13) 0.0055(13)
C36 0.0347(15) 0.0289(14) 0.0369(15) -0.0147(12) -0.0128(12) 0.0027(11)
C37 0.0249(14) 0.0333(15) 0.0569(19) -0.0211(14) -0.0176(13) 0.0033(11)
C38 0.0511(18) 0.0376(16) 0.0320(14) -0.0098(12) -0.0037(13) 0.0153(13)
C39 0.0327(16) 0.070(2) 0.0374(16) -0.0292(16) -0.0164(13) 0.0213(15)
C40 0.0392(16) 0.0279(14) 0.0367(15) -0.0134(12) -0.0098(12) -0.0026(12)
C41 0.0317(15) 0.0406(17) 0.0518(19) -0.0214(15) -0.0162(14) 0.0009(13)
C42 0.0327(15) 0.0268(14) 0.0392(16) -0.0079(12) 0.0064(13) 0.0014(11)
C43 0.0343(15) 0.0443(17) 0.0401(16) -0.0219(14) -0.0120(13) 0.0114(13)
C44 0.0482(18) 0.0363(16) 0.0486(18) -0.0226(14) -0.0132(15) -0.0061(14)
F18 0.093(8) 0.110(9) 0.095(9) -0.066(7) 0.003(6) -0.057(7)
C45 0.0429(17) 0.0249(14) 0.061(2) -0.0193(14) -0.0072(15) -0.0072(12)
C46 0.0342(15) 0.0280(14) 0.0423(17) 0.0012(12) -0.0055(13) -0.0044(12)
F19 0.109(3) 0.065(2) 0.074(3) -0.022(2) -0.060(3) -0.015(2)
C47 0.0324(15) 0.0491(19) 0.0440(18) -0.0131(15) -0.0165(14) -0.0009(13)
F20 0.086(2) 0.117(3) 0.0494(17) -0.0491(19) 0.0078(16) -0.019(2)
C48 0.0310(16) 0.0393(18) 0.0420(18) -0.0037(14) 0.0040(13) 0.0013(13)
C49 0.054(2) 0.050(2) 0.065(2) -0.0358(19) -0.0199(19) -0.0001(17)
C50 0.0393(17) 0.0492(19) 0.0481(19) -0.0154(16) -0.0211(15) 0.0074(14)
C51 0.0450(18) 0.0482(19) 0.0334(16) -0.0144(14) -0.0102(14) 0.0185(15)
C52 0.070(2) 0.0224(14) 0.0370(17) -0.0039(12) -0.0128(16) -0.0055(14)
C53 0.061(2) 0.0211(13) 0.0480(18) -0.0103(13) -0.0160(16) -0.0053(13)
B1 0.0168(12) 0.0203(13) 0.0249(13) -0.0059(11) -0.0036(10) -0.0014(10)
C54 0.0462(19) 0.067(2) 0.0273(15) -0.0171(15) -0.0062(14) 0.0164(17)
C55 0.077(3) 0.0308(16) 0.057(2) -0.0226(16) -0.036(2) 0.0084(16)
C56 0.0275(15) 0.0430(19) 0.090(3) -0.0363(19) -0.0096(17) 0.0050(13)
C57 0.046(2) 0.0276(16) 0.086(3) -0.0175(17) -0.0152(19) -0.0105(14)
C58 0.065(2) 0.0248(15) 0.0477(19) -0.0036(13) -0.0183(17) -0.0071(14)
F21 0.209(13) 0.042(2) 0.097(4) -0.050(2) -0.086(8) 0.048(5)
C59 0.051(2) 0.062(2) 0.088(3) -0.043(2) -0.035(2) 0.0007(18)
C60 0.0204(13) 0.0395(17) 0.068(2) -0.0208(16) 0.0034(14) -0.0070(12)
F22 0.092(6) 0.270(14) 0.108(7) -0.150(9) 0.010(5) -0.030(7)
C61 0.0239(17) 0.106(3) 0.0342(18) -0.010(2) -0.0024(13) 0.0004(18)
C62 0.0365(18) 0.067(3) 0.060(2) -0.009(2) -0.0146(17) 0.0023(17)
C63 0.095(3) 0.0316(17) 0.052(2) -0.0008(15) -0.040(2) -0.0103(18)
C64 0.0447(18) 0.0404(17) 0.0393(17) -0.0015(14) -0.0046(14) -0.0091(14)
C65 0.0433(19) 0.062(2) 0.0305(16) -0.0014(16) 0.0053(14) 0.0081(17)
C66 0.055(2) 0.045(2) 0.118(4) -0.041(2) -0.033(2) -0.0082(17)
C67 0.066(3) 0.0360(19) 0.060(2) 0.0049(17) -0.013(2) 0.0030(17)
C68 0.096(3) 0.0371(18) 0.0385(18) -0.0111(15) -0.0266(19) -0.0062(18)
C69 0.099(4) 0.054(2) 0.046(2) -0.0112(18) -0.029(2) 0.011(2)
C70 0.050(2) 0.054(2) 0.157(5) -0.067(3) -0.022(3) 0.0103(19)
F23 0.129(8) 0.109(7) 0.106(7) -0.059(6) -0.079(6) 0.015(5)
C71 0.0363(19) 0.080(3) 0.053(2) -0.013(2) -0.0152(16) 0.0116(18)
C72 0.094(4) 0.066(3) 0.069(3) -0.027(2) -0.046(3) 0.033(3)
C73 0.094(4) 0.090(4) 0.066(3) 0.013(3) -0.048(3) -0.041(3)
F24 0.30(2) 0.032(2) 0.048(3) 0.001(2) -0.090(8) -0.010(5)
C74 0.176(6) 0.0236(18) 0.049(2) -0.0032(17) -0.020(3) -0.018(3)
C75 0.088(4) 0.161(7) 0.048(3) 0.031(3) -0.016(3) -0.022(4)
Cl1 0.0511(18) 0.0376(16) 0.0320(14) -0.0098(12) -0.0037(13) 0.0153(13)
Cl2 0.067(8) 0.089(10) 0.086(10) 0.003(8) 0.030(7) -0.011(7)
Cl2A 0.0516(5) 0.0469(5) 0.0433(4) -0.0282(4) -0.0207(4) 0.0104(4)
F25 0.171(15) 0.052(4) 0.030(3) 0.002(2) -0.031(4) -0.022(5)
F26 0.159(8) 0.069(4) 0.034(3) -0.026(2) -0.004(3) -0.053(4)
F27 0.129(8) 0.109(7) 0.106(7) -0.059(6) -0.079(6) 0.015(5)
F28 0.209(13) 0.042(2) 0.097(4) -0.050(2) -0.086(8) 0.048(5)
F29 0.109(10) 0.073(7) 0.211(17) -0.069(10) -0.128(12) 0.023(7)
F30 0.066(4) 0.130(8) 0.062(4) -0.059(4) 0.013(3) -0.059(5)
F31 0.095(7) 0.031(5) 0.149(11) -0.051(5) -0.068(9) 0.025(5)
F32 0.054(3) 0.113(5) 0.019(3) -0.004(2) -0.008(2) 0.003(3)
F33 0.0158(18) 0.141(4) 0.0500(15) -0.0284(17) 0.0053(13) -0.0199(17)
F34 0.086(2) 0.117(3) 0.0494(17) -0.0491(19) 0.0078(16) -0.019(2)
F35 0.106(2) 0.115(3) 0.090(2) -0.059(2) -0.069(2) 0.030(2)
F36 0.032(3) 0.17(2) 0.060(3) 0.008(14) -0.0259(18) -0.007(12)
F37 0.220(14) 0.038(4) 0.183(12) -0.023(6) -0.177(11) 0.026(6)

loop_
_atom_type_symbol
_atom_type_description
_atom_type_scat_dispersion_real
_atom_type_scat_dispersion_imag
_atom_type_scat_source
C C 0.0181 0.0091 'International Tables Vol C Tables 4.2.6.8 and 6.1.1.4'
H H 0.0000 0.0000 'International Tables Vol C Tables 4.2.6.8 and 6.1.1.4'
B B 0.0090 0.0039 'International Tables Vol C Tables 4.2.6.8 and 6.1.1.4'
Cl Cl 0.3639 0.7018 'International Tables Vol C Tables 4.2.6.8 and 6.1.1.4'
F F 0.0727 0.0534 'International Tables Vol C Tables 4.2.6.8 and 6.1.1.4'
N N 0.0311 0.0180 'International Tables Vol C Tables 4.2.6.8 and 6.1.1.4'
Pd Pd 0.1215 3.9337 'International Tables Vol C Tables 4.2.6.8 and 6.1.1.4'

loop_
_geom_angle_atom_site_label_1
_geom_angle_atom_site_label_2
_geom_angle_atom_site_label_3
_geom_angle
_geom_angle_site_symmetry_1
_geom_angle_site_symmetry_3
_geom_angle_publ_flag
N1 Pd1 N2 78.92(8) . . ?
N3 Pd1 N2 95.65(9) . . ?
N3 Pd1 N1 174.56(9) . . ?
N3 Pd1 C60 88.76(12) . . ?
C60 Pd1 N2 175.59(11) . . ?
C60 Pd1 N1 96.67(11) . . ?
C2 N2 Pd1 111.49(17) . . ?
C2 N2 C8 124.3(2) . . ?
C8 N2 Pd1 124.07(16) . . ?
C7 N1 Pd1 113.80(17) . . ?
C7 N1 C33 118.7(2) . . ?
C33 N1 Pd1 127.46(17) . . ?
C5 C1 H1 118.9 . . ?
C5 C1 C6 122.2(2) . . ?
C6 C1 H1 118.9 . . ?
N2 C2 C7 116.9(2) . . ?
N2 C2 C12 130.8(2) . . ?
C7 C2 C12 112.1(2) . . ?
C17 C3 B1 121.5(2) . . ?
C26 C3 C17 116.0(2) . . ?
C26 C3 B1 122.0(2) . . ?
C5 C4 H4 121.0 . . ?
C9 C4 H4 121.0 . . ?
C9 C4 C5 118.0(2) . . ?
C1 C5 C31 119.0(2) . . ?
C4 C5 C1 120.9(2) . . ?
C4 C5 C31 120.2(2) . . ?
C56 N3 Pd1 166.5(3) . . ?
C1 C6 C28 115.8(2) . . ?
C1 C6 B1 122.5(2) . . ?
C28 C6 B1 121.4(2) . . ?
N1 C7 C2 118.6(2) . . ?
N1 C7 C22 129.3(2) . . ?
C2 C7 C22 112.0(2) . . ?
C34 C8 N2 117.6(2) . . ?
C34 C8 C40 123.0(3) . . ?
C40 C8 N2 119.2(2) . . ?
C4 C9 C28 121.0(2) . . ?
C4 C9 C37 119.1(2) . . ?
C28 C9 C37 119.9(3) . . ?
C11 C10 H10 119.1 . . ?
C36 C10 H10 119.1 . . ?
C36 C10 C11 121.7(3) . . ?
C10 C11 C16 115.9(2) . . ?
C10 C11 B1 123.4(2) . . ?
C16 C11 B1 120.4(2) . . ?
C2 C12 H12 113.2 . . ?
C2 C12 C20 104.4(2) . . ?
C2 C12 C23 105.2(2) . . ?
C20 C12 H12 113.2 . . ?
C23 C12 H12 113.2 . . ?
C23 C12 C20 106.8(2) . . ?
C14 C13 H13 119.0 . . ?
C18 C13 H13 119.0 . . ?
C18 C13 C14 121.9(2) . . ?
C13 C14 C21 115.9(2) . . ?
C13 C14 B1 122.1(2) . . ?
C21 C14 B1 121.5(2) . . ?
C20 C15 C22 114.3(2) . . ?
C43 C15 C20 118.5(3) . . ?
C43 C15 C22 127.2(3) . . ?
C11 C16 H16 118.9 . . ?
C25 C16 C11 122.2(2) . . ?
C25 C16 H16 118.9 . . ?
C3 C17 H17 119.0 . . ?
C32 C17 C3 122.1(3) . . ?
C32 C17 H17 119.0 . . ?
C13 C18 C61 119.0(3) . . ?
C19 C18 C13 121.0(3) . . ?
C19 C18 C61 120.0(3) . . ?
C18 C19 H19 120.9 . . ?
C24 C19 C18 118.2(3) . . ?
C24 C19 H19 120.9 . . ?
C15 C20 C12 113.3(2) . . ?
C48 C20 C12 125.8(3) . . ?
C48 C20 C15 120.8(3) . . ?
C14 C21 H21 118.9 . . ?
C24 C21 C14 122.2(3) . . ?
C24 C21 H21 118.9 . . ?
C7 C22 C15 103.4(2) . . ?
C7 C22 H22 113.3 . . ?
C15 C22 H22 113.3 . . ?
C27 C22 C7 105.4(2) . . ?
C27 C22 C15 107.2(2) . . ?
C27 C22 H22 113.3 . . ?
C27 C23 C12 113.7(2) . . ?
C35 C23 C12 127.6(3) . . ?
C35 C23 C27 118.6(3) . . ?
C19 C24 C21 120.8(3) . . ?
C19 C24 C47 120.0(3) . . ?
C21 C24 C47 119.2(3) . . ?
C16 C25 C30 120.9(3) . . ?
C16 C25 C42 119.7(3) . . ?
C30 C25 C42 119.3(3) . . ?
C3 C26 H26 119.0 . . ?
C3 C26 C52 121.9(3) . . ?
C52 C26 H26 119.0 . . ?
C23 C27 C22 114.1(2) . . ?
C38 C27 C22 124.5(3) . . ?
C38 C27 C23 121.4(3) . . ?
C6 C28 H28 119.0 . . ?
C9 C28 C6 122.0(2) . . ?
C9 C28 H28 119.0 . . ?
C33 C29 C46 121.2(3) . . ?
C57 C29 C33 116.5(3) . . ?
C57 C29 C46 122.2(3) . . ?
C25 C30 H30 121.0 . . ?
C36 C30 C25 117.9(3) . . ?
C36 C30 H30 121.0 . . ?
F5 C31 C5 112.1(2) . . ?
F8 C31 F5 103.9(3) . . ?
F8 C31 C5 112.1(2) . . ?
F10 C31 F5 106.2(3) . . ?
F10 C31 F8 107.9(3) . . ?
F10 C31 C5 113.9(3) . . ?
C17 C32 C55 119.3(3) . . ?
C53 C32 C17 120.7(3) . . ?
C53 C32 C55 119.9(3) . . ?
C29 C33 N1 119.1(2) . . ?
C41 C33 N1 117.4(3) . . ?
C41 C33 C29 123.5(3) . . ?
C8 C34 C58 117.3(3) . . ?
C8 C34 C63 122.5(3) . . ?
C58 C34 C63 120.2(3) . . ?
C23 C35 Cl1A 120.3(3) . . ?
C23 C35 H35 119.9 . . ?
C23 C35 C39 120.2(3) . . ?
C39 C35 Cl1A 119.4(2) . . ?
C39 C35 H35 119.9 . . ?
C10 C36 C49 119.9(3) . . ?
C30 C36 C10 121.3(3) . . ?
C30 C36 C49 118.7(3) . . ?
F3 C37 F6 105.2(3) . . ?
F3 C37 C9 112.9(2) . . ?
F6 C37 C9 112.4(3) . . ?
F7 C37 F3 107.7(3) . . ?
F7 C37 F6 105.8(3) . . ?
F7 C37 C9 112.4(2) . . ?
C27 C38 H38 121.1 . . ?
C27 C38 C51 117.9(3) . . ?
C27 C38 Cl1 134.6(4) . . ?
C51 C38 H38 121.1 . . ?
C51 C38 Cl1 105.8(4) . . ?
Cl1 C38 H38 19.3 . . ?
C35 C39 H39 119.9 . . ?
C51 C39 C35 120.3(3) . . ?
C51 C39 H39 119.9 . . ?
C8 C40 C68 122.0(3) . . ?
C44 C40 C8 116.8(3) . . ?
C44 C40 C68 121.2(3) . . ?
C33 C41 C50 122.1(3) . . ?
C33 C41 C59 116.7(3) . . ?
C59 C41 C50 121.2(3) . . ?
F1 C42 C25 111.9(2) . . ?
F2 C42 F1 105.7(3) . . ?
F2 C42 C25 112.7(3) . . ?
F4 C42 F1 106.3(3) . . ?
F4 C42 F2 107.0(3) . . ?
F4 C42 C25 112.8(3) . . ?
C15 C43 H43 119.8 . . ?
C15 C43 Cl2A 120.8(3) . . ?
C54 C43 C15 120.3(3) . . ?
C54 C43 H43 119.8 . . ?
C54 C43 Cl2A 118.8(3) . . ?
C40 C44 H44 119.2 . . ?
C45 C44 C40 121.7(3) . . ?
C45 C44 H44 119.2 . . ?
C44 C45 H45 119.9 . . ?
C44 C45 C58 120.1(3) . . ?
C58 C45 H45 119.9 . . ?
C29 C46 H46 107.6 . . ?
C29 C46 C64 109.7(3) . . ?
C29 C46 C67 114.0(3) . . ?
C64 C46 H46 107.6 . . ?
C64 C46 C67 110.0(3) . . ?
C67 C46 H46 107.6 . . ?
F12 C47 C24 113(6) . . ?
F13 C47 F12 97(6) . . ?
F13 C47 C24 111.6(6) . . ?
F15 C47 C24 112.0(19) . . ?
F15 C47 F35 98(7) . . ?
F35 C47 C24 112(6) . . ?
F36 C47 F12 114(7) . . ?
F36 C47 F13 104.3(15) . . ?
F36 C47 C24 116(2) . . ?
F37 C47 F15 110.1(15) . . ?
F37 C47 C24 112.6(6) . . ?
F37 C47 F35 111(6) . . ?
C20 C48 Cl2 131.5(8) . . ?
C20 C48 H48 115(4) . . ?
C65 C48 C20 119.6(4) . . ?
C65 C48 Cl2 108.8(8) . . ?
C65 C48 H48 126(4) . . ?
Cl2 C48 H48 17(4) . . ?
F14 C49 C36 116.1(7) . . ?
F14 C49 F18 95.9(9) . . ?
F14 C49 F29 126.6(10) . . ?
C36 C49 F18 106.3(5) . . ?
F19 C49 C36 109.8(3) . . ?
F29 C49 C36 113.9(5) . . ?
F29 C49 F18 87.1(10) . . ?
F30 C49 C36 116.9(4) . . ?
F30 C49 F19 106.4(5) . . ?
F30 C49 F31 109.0(9) . . ?
F31 C49 C36 111.7(7) . . ?
F31 C49 F19 102.0(9) . . ?
C41 C50 H50 107.2 . . ?
C41 C50 C71 111.4(3) . . ?
C62 C50 C41 112.8(3) . . ?
C62 C50 H50 107.2 . . ?
C62 C50 C71 110.7(3) . . ?
C71 C50 H50 107.2 . . ?
C38 C51 H51 119.2 . . ?
C39 C51 C38 121.6(3) . . ?
C39 C51 H51 119.2 . . ?
C26 C52 C74 120.4(3) . . ?
C53 C52 C26 120.9(3) . . ?
C53 C52 C74 118.6(3) . . ?
C32 C53 C52 118.5(3) . . ?
C32 C53 H53 120.8 . . ?
C52 C53 H53 120.8 . . ?
C3 B1 C14 102.63(19) . . ?
C6 B1 C3 112.2(2) . . ?
C6 B1 C11 104.29(19) . . ?
C6 B1 C14 113.1(2) . . ?
C11 B1 C3 111.9(2) . . ?
C11 B1 C14 113.0(2) . . ?
C43 C54 H54 119.9 . . ?
C65 C54 C43 120.2(3) . . ?
C65 C54 H54 119.9 . . ?
F21 C55 C32 114.7(5) . . ?
F21 C55 F23 99.8(7) . . ?
F22 C55 C32 108.7(4) . . ?
F23 C55 C32 110.5(6) . . ?
F26 C55 C32 116.0(3) . . ?
F26 C55 F21 115.1(7) . . ?
F26 C55 F23 97.8(6) . . ?
F27 C55 C32 112.7(6) . . ?
F27 C55 F22 112.7(8) . . ?
F27 C55 F28 102.9(8) . . ?
F28 C55 C32 111.8(8) . . ?
F28 C55 F22 107.8(9) . . ?
N3 C56 C70 177.1(4) . . ?
C29 C57 H57 119.5 . . ?
C66 C57 C29 121.1(4) . . ?
C66 C57 H57 119.5 . . ?
C34 C58 H58 119.5 . . ?
C45 C58 C34 121.0(3) . . ?
C45 C58 H58 119.5 . . ?
C41 C59 H59 119.6 . . ?
C66 C59 C41 120.8(4) . . ?
C66 C59 H59 119.6 . . ?
Pd1 C60 H60A 109.5 . . ?
Pd1 C60 H60B 109.5 . . ?
Pd1 C60 H60C 109.5 . . ?
H60A C60 H60B 109.5 . . ?
H60A C60 H60C 109.5 . . ?
H60B C60 H60C 109.5 . . ?
F9 C61 C18 114.7(3) . . ?
F9 C61 F20 100.4(4) . . ?
F11 C61 F9 109.2(9) . . ?
F11 C61 C18 109.9(8) . . ?
F11 C61 F20 114.0(7) . . ?
C18 C61 F34 98.5(5) . . ?
F20 C61 C18 108.4(3) . . ?
F32 C61 C18 117.9(5) . . ?
F32 C61 F34 76.8(7) . . ?
F33 C61 C18 125.3(11) . . ?
F33 C61 F32 115.8(13) . . ?
F33 C61 F34 84.0(15) . . ?
C50 C62 H62A 109.5 . . ?
C50 C62 H62B 109.5 . . ?
C50 C62 H62C 109.5 . . ?
H62A C62 H62B 109.5 . . ?
H62A C62 H62C 109.5 . . ?
H62B C62 H62C 109.5 . . ?
C34 C63 H63 107.7 . . ?
C34 C63 C69 112.8(3) . . ?
C34 C63 C73 110.2(4) . . ?
C69 C63 H63 107.7 . . ?
C73 C63 H63 107.7 . . ?
C73 C63 C69 110.7(3) . . ?
C46 C64 H64A 109.5 . . ?
C46 C64 H64B 109.5 . . ?
C46 C64 H64C 109.5 . . ?
H64A C64 H64B 109.5 . . ?
H64A C64 H64C 109.5 . . ?
H64B C64 H64C 109.5 . . ?
C48 C65 H65 119.7 . . ?
C54 C65 C48 120.5(3) . . ?
C54 C65 H65 119.7 . . ?
C57 C66 H66 119.4 . . ?
C59 C66 C57 121.1(3) . . ?
C59 C66 H66 119.4 . . ?
C46 C67 H67A 109.5 . . ?
C46 C67 H67B 109.5 . . ?
C46 C67 H67C 109.5 . . ?
H67A C67 H67B 109.5 . . ?
H67A C67 H67C 109.5 . . ?
H67B C67 H67C 109.5 . . ?
C40 C68 H68 107.8 . . ?
C72 C68 C40 113.2(4) . . ?
C72 C68 H68 107.8 . . ?
C75 C68 C40 111.0(4) . . ?
C75 C68 H68 107.8 . . ?
C75 C68 C72 109.2(4) . . ?
C63 C69 H69A 109.5 . . ?
C63 C69 H69B 109.5 . . ?
C63 C69 H69C 109.5 . . ?
H69A C69 H69B 109.5 . . ?
H69A C69 H69C 109.5 . . ?
H69B C69 H69C 109.5 . . ?
C56 C70 H70A 109.5 . . ?
C56 C70 H70B 109.5 . . ?
C56 C70 H70C 109.5 . . ?
H70A C70 H70B 109.5 . . ?
H70A C70 H70C 109.5 . . ?
H70B C70 H70C 109.5 . . ?
C50 C71 H71A 109.5 . . ?
C50 C71 H71B 109.5 . . ?
C50 C71 H71C 109.5 . . ?
H71A C71 H71B 109.5 . . ?
H71A C71 H71C 109.5 . . ?
H71B C71 H71C 109.5 . . ?
C68 C72 H72A 109.5 . . ?
C68 C72 H72B 109.5 . . ?
C68 C72 H72C 109.5 . . ?
H72A C72 H72B 109.5 . . ?
H72A C72 H72C 109.5 . . ?
H72B C72 H72C 109.5 . . ?
C63 C73 H73A 109.5 . . ?
C63 C73 H73B 109.5 . . ?
C63 C73 H73C 109.5 . . ?
H73A C73 H73B 109.5 . . ?
H73A C73 H73C 109.5 . . ?
H73B C73 H73C 109.5 . . ?
F16 C74 F17 100.6(3) . . ?
F16 C74 C52 111.3(4) . . ?
F16 C74 F24 93.5(10) . . ?
F16 C74 F25 136.7(8) . . ?
F17 C74 C52 109.6(5) . . ?
F17 C74 F25 82.4(8) . . ?
F24 C74 F17 125.8(10) . . ?
F24 C74 C52 113.1(4) . . ?
F25 C74 C52 108.0(6) . . ?
C68 C75 H75A 109.5 . . ?
C68 C75 H75B 109.5 . . ?
C68 C75 H75C 109.5 . . ?
H75A C75 H75B 109.5 . . ?
H75A C75 H75C 109.5 . . ?
H75B C75 H75C 109.5 . . ?

loop_
_geom_bond_atom_site_label_1
_geom_bond_atom_site_label_2
_geom_bond_distance
_geom_bond_site_symmetry_2
_geom_bond_publ_flag
Pd1 N2 2.170(2) . ?
Pd1 N1 2.051(2) . ?
Pd1 N3 1.989(2) . ?
Pd1 C60 2.032(3) . ?
Cl1A C35 1.722(4) . ?
F1 C42 1.335(4) . ?
F2 C42 1.334(4) . ?
F3 C37 1.327(4) . ?
N2 C2 1.271(3) . ?
N2 C8 1.438(3) . ?
N1 C7 1.288(3) . ?
N1 C33 1.446(3) . ?
F4 C42 1.329(4) . ?
F5 C31 1.331(4) . ?
F6 C37 1.327(4) . ?
F7 C37 1.322(4) . ?
F8 C31 1.318(4) . ?
F9 C61 1.329(5) . ?
F10 C31 1.308(4) . ?
F11 C61 1.23(2) . ?
F12 C47 1.33(16) . ?
C1 H1 0.9300 . ?
C1 C5 1.391(4) . ?
C1 C6 1.400(4) . ?
C2 C7 1.492(3) . ?
C2 C12 1.519(4) . ?
C3 C17 1.403(4) . ?
C3 C26 1.393(4) . ?
C3 B1 1.642(4) . ?
C4 H4 0.9300 . ?
C4 C5 1.387(4) . ?
C4 C9 1.387(4) . ?
F13 C47 1.316(10) . ?
C5 C31 1.498(4) . ?
N3 C56 1.127(4) . ?
C6 C28 1.402(3) . ?
C6 B1 1.638(4) . ?
F14 C49 1.277(11) . ?
C7 C22 1.520(3) . ?
C8 C34 1.395(4) . ?
C8 C40 1.398(4) . ?
C9 C28 1.391(4) . ?
C9 C37 1.494(4) . ?
C10 H10 0.9300 . ?
C10 C11 1.400(4) . ?
C10 C36 1.394(4) . ?
C11 C16 1.406(4) . ?
C11 B1 1.639(4) . ?
C12 H12 0.9800 . ?
C12 C20 1.523(4) . ?
C12 C23 1.523(4) . ?
C13 H13 0.9300 . ?
C13 C14 1.399(4) . ?
C13 C18 1.395(4) . ?
C14 C21 1.399(4) . ?
C14 B1 1.642(4) . ?
C15 C20 1.402(4) . ?
C15 C22 1.521(4) . ?
C15 C43 1.389(4) . ?
C16 H16 0.9300 . ?
C16 C25 1.383(4) . ?
C17 H17 0.9300 . ?
C17 C32 1.395(4) . ?
C18 C19 1.385(4) . ?
C18 C61 1.485(5) . ?
C19 H19 0.9300 . ?
C19 C24 1.381(4) . ?
C20 C48 1.382(4) . ?
C21 H21 0.9300 . ?
C21 C24 1.396(4) . ?
C22 H22 0.9800 . ?
C22 C27 1.518(4) . ?
C23 C27 1.399(4) . ?
C23 C35 1.381(4) . ?
F15 C47 1.31(4) . ?
C24 C47 1.502(4) . ?
C25 C30 1.390(4) . ?
C25 C42 1.505(4) . ?
F16 C74 1.323(7) . ?
C26 H26 0.9300 . ?
C26 C52 1.396(4) . ?
C27 C38 1.392(4) . ?
C28 H28 0.9300 . ?
C29 C33 1.407(4) . ?
C29 C46 1.517(5) . ?
C29 C57 1.392(4) . ?
F17 C74 1.377(7) . ?
C30 H30 0.9300 . ?
C30 C36 1.381(4) . ?
C32 C53 1.374(5) . ?
C32 C55 1.503(4) . ?
C33 C41 1.395(4) . ?
C34 C58 1.398(4) . ?
C34 C63 1.522(5) . ?
C35 H35 0.9300 . ?
C35 C39 1.406(5) . ?
C36 C49 1.493(4) . ?
C38 H38 0.9300 . ?
C38 C51 1.404(5) . ?
C38 Cl1 1.634(9) . ?
C39 H39 0.9300 . ?
C39 C51 1.342(5) . ?
C40 C44 1.398(4) . ?
C40 C68 1.526(5) . ?
C41 C50 1.526(5) . ?
C41 C59 1.400(5) . ?
C43 H43 0.9300 . ?
C43 C54 1.389(5) . ?
C43 Cl2A 1.728(4) . ?
C44 H44 0.9300 . ?
C44 C45 1.370(5) . ?
F18 C49 1.513(13) . ?
C45 H45 0.9300 . ?
C45 C58 1.380(5) . ?
C46 H46 0.9800 . ?
C46 C64 1.531(5) . ?
C46 C67 1.532(4) . ?
F19 C49 1.383(6) . ?
C47 F35 1.32(16) . ?
C47 F36 1.30(4) . ?
C47 F37 1.279(11) . ?
F20 C61 1.434(6) . ?
C48 C65 1.380(6) . ?
C48 Cl2 1.472(19) . ?
C48 H48 0.90(6) . ?
C49 F29 1.330(11) . ?
C49 F30 1.231(8) . ?
C49 F31 1.322(10) . ?
C50 H50 0.9800 . ?
C50 C62 1.521(5) . ?
C50 C71 1.534(5) . ?
C51 H51 0.9300 . ?
C52 C53 1.383(5) . ?
C52 C74 1.511(5) . ?
C53 H53 0.9300 . ?
C54 H54 0.9300 . ?
C54 C65 1.373(6) . ?
C55 F21 1.340(8) . ?
C55 F22 1.314(9) . ?
C55 F23 1.404(12) . ?
C55 F26 1.298(7) . ?
C55 F27 1.253(11) . ?
C55 F28 1.25(2) . ?
C56 C70 1.457(5) . ?
C57 H57 0.9300 . ?
C57 C66 1.375(6) . ?
C58 H58 0.9300 . ?
C59 H59 0.9300 . ?
C59 C66 1.374(6) . ?
C60 H60A 0.9600 . ?
C60 H60B 0.9600 . ?
C60 H60C 0.9600 . ?
C61 F32 1.347(11) . ?
C61 F33 1.05(2) . ?
C61 F34 1.689(16) . ?
C62 H62A 0.9600 . ?
C62 H62B 0.9600 . ?
C62 H62C 0.9600 . ?
C63 H63 0.9800 . ?
C63 C69 1.533(6) . ?
C63 C73 1.523(7) . ?
C64 H64A 0.9600 . ?
C64 H64B 0.9600 . ?
C64 H64C 0.9600 . ?
C65 H65 0.9300 . ?
C66 H66 0.9300 . ?
C67 H67A 0.9600 . ?
C67 H67B 0.9600 . ?
C67 H67C 0.9600 . ?
C68 H68 0.9800 . ?
C68 C72 1.513(6) . ?
C68 C75 1.501(7) . ?
C69 H69A 0.9600 . ?
C69 H69B 0.9600 . ?
C69 H69C 0.9600 . ?
C70 H70A 0.9600 . ?
C70 H70B 0.9600 . ?
C70 H70C 0.9600 . ?
C71 H71A 0.9600 . ?
C71 H71B 0.9600 . ?
C71 H71C 0.9600 . ?
C72 H72A 0.9600 . ?
C72 H72B 0.9600 . ?
C72 H72C 0.9600 . ?
C73 H73A 0.9600 . ?
C73 H73B 0.9600 . ?
C73 H73C 0.9600 . ?
F24 C74 1.337(11) . ?
C74 F25 1.425(13) . ?
C75 H75A 0.9600 . ?
C75 H75B 0.9600 . ?
C75 H75C 0.9600 . ?

loop_
_geom_torsion_atom_site_label_1
_geom_torsion_atom_site_label_2
_geom_torsion_atom_site_label_3
_geom_torsion_atom_site_label_4
_geom_torsion
_geom_torsion_site_symmetry_1
_geom_torsion_site_symmetry_2
_geom_torsion_site_symmetry_3
_geom_torsion_site_symmetry_4
_geom_torsion_publ_flag
Pd1 N2 C2 C7 2.5(3) . . . . ?
Pd1 N2 C2 C12 176.8(2) . . . . ?
Pd1 N2 C8 C34 -83.1(3) . . . . ?
Pd1 N2 C8 C40 91.2(3) . . . . ?
Pd1 N1 C7 C2 -4.6(3) . . . . ?
Pd1 N1 C7 C22 -179.5(2) . . . . ?
Pd1 N1 C33 C29 -107.5(3) . . . . ?
Pd1 N1 C33 C41 71.9(3) . . . . ?
Cl1A C35 C39 C51 -179.1(3) . . . . ?
N2 C2 C7 N1 1.3(4) . . . . ?
N2 C2 C7 C22 177.1(2) . . . . ?
N2 C2 C12 C20 -118.9(3) . . . . ?
N2 C2 C12 C23 128.8(3) . . . . ?
N2 C8 C34 C58 171.2(3) . . . . ?
N2 C8 C34 C63 -7.3(5) . . . . ?
N2 C8 C40 C44 -171.2(3) . . . . ?
N2 C8 C40 C68 8.8(4) . . . . ?
N1 C7 C22 C15 117.4(3) . . . . ?
N1 C7 C22 C27 -130.2(3) . . . . ?
N1 C33 C41 C50 -5.8(4) . . . . ?
N1 C33 C41 C59 174.9(3) . . . . ?
C1 C5 C31 F5 58.4(4) . . . . ?
C1 C5 C31 F8 -58.1(4) . . . . ?
C1 C5 C31 F10 179.0(3) . . . . ?
C1 C6 C28 C9 -1.5(4) . . . . ?
C1 C6 B1 C3 151.9(2) . . . . ?
C1 C6 B1 C11 -86.8(3) . . . . ?
C1 C6 B1 C14 36.4(3) . . . . ?
C2 N2 C8 C34 91.9(3) . . . . ?
C2 N2 C8 C40 -93.7(3) . . . . ?
C2 C7 C22 C15 -57.8(3) . . . . ?
C2 C7 C22 C27 54.6(3) . . . . ?
C2 C12 C20 C15 -57.4(3) . . . . ?
C2 C12 C20 C48 122.7(3) . . . . ?
C2 C12 C23 C27 56.2(3) . . . . ?
C2 C12 C23 C35 -126.6(3) . . . . ?
C3 C17 C32 C53 0.5(5) . . . . ?
C3 C17 C32 C55 179.7(3) . . . . ?
C3 C26 C52 C53 1.2(6) . . . . ?
C3 C26 C52 C74 -175.5(4) . . . . ?
C4 C5 C31 F5 -121.4(3) . . . . ?
C4 C5 C31 F8 122.2(3) . . . . ?
C4 C5 C31 F10 -0.8(4) . . . . ?
C4 C9 C28 C6 -0.4(4) . . . . ?
C4 C9 C37 F3 -154.8(3) . . . . ?
C4 C9 C37 F6 -36.0(4) . . . . ?
C4 C9 C37 F7 83.2(4) . . . . ?
C5 C1 C6 C28 2.3(4) . . . . ?
C5 C1 C6 B1 175.7(2) . . . . ?
C5 C4 C9 C28 1.7(4) . . . . ?
C5 C4 C9 C37 -176.5(2) . . . . ?
C6 C1 C5 C4 -1.1(4) . . . . ?
C6 C1 C5 C31 179.1(2) . . . . ?
C7 N1 C33 C29 75.0(3) . . . . ?
C7 N1 C33 C41 -105.6(3) . . . . ?
C7 C2 C12 C20 55.6(3) . . . . ?
C7 C2 C12 C23 -56.7(3) . . . . ?
C7 C22 C27 C23 -57.5(3) . . . . ?
C7 C22 C27 C38 124.4(3) . . . . ?
C8 N2 C2 C7 -173.1(2) . . . . ?
C8 N2 C2 C12 1.2(4) . . . . ?
C8 C34 C58 C45 0.8(5) . . . . ?
C8 C34 C63 C69 -136.2(4) . . . . ?
C8 C34 C63 C73 99.5(4) . . . . ?
C8 C40 C44 C45 -0.5(5) . . . . ?
C8 C40 C68 C72 142.0(3) . . . . ?
C8 C40 C68 C75 -94.8(5) . . . . ?
C9 C4 C5 C1 -0.9(4) . . . . ?
C9 C4 C5 C31 178.9(2) . . . . ?
C10 C11 C16 C25 -0.1(4) . . . . ?
C10 C11 B1 C3 -138.7(2) . . . . ?
C10 C11 B1 C6 99.8(3) . . . . ?
C10 C11 B1 C14 -23.4(3) . . . . ?
C10 C36 C49 F14 -153.7(10) . . . . ?
C10 C36 C49 F18 -48.5(7) . . . . ?
C10 C36 C49 F19 107.6(4) . . . . ?
C10 C36 C49 F29 45.6(12) . . . . ?
C10 C36 C49 F30 -13.6(7) . . . . ?
C10 C36 C49 F31 -140.0(10) . . . . ?
C11 C10 C36 C30 1.4(4) . . . . ?
C11 C10 C36 C49 -175.0(3) . . . . ?
C11 C16 C25 C30 2.2(4) . . . . ?
C11 C16 C25 C42 178.7(2) . . . . ?
C12 C2 C7 N1 -174.0(2) . . . . ?
C12 C2 C7 C22 1.7(3) . . . . ?
C12 C20 C48 C65 -178.8(3) . . . . ?
C12 C20 C48 Cl2 -3.7(10) . . . . ?
C12 C23 C27 C22 1.3(3) . . . . ?
C12 C23 C27 C38 179.5(3) . . . . ?
C12 C23 C35 Cl1A 0.9(4) . . . . ?
C12 C23 C35 C39 -177.8(3) . . . . ?
C13 C14 C21 C24 -2.0(4) . . . . ?
C13 C14 B1 C3 -90.5(3) . . . . ?
C13 C14 B1 C6 30.6(3) . . . . ?
C13 C14 B1 C11 148.8(2) . . . . ?
C13 C18 C19 C24 -1.6(4) . . . . ?
C13 C18 C61 F9 -174.5(4) . . . . ?
C13 C18 C61 F11 -50.9(9) . . . . ?
C13 C18 C61 F20 74.2(4) . . . . ?
C13 C18 C61 F32 -27.7(8) . . . . ?
C13 C18 C61 F33 164.2(17) . . . . ?
C13 C18 C61 F34 -107.2(6) . . . . ?
C14 C13 C18 C19 0.1(4) . . . . ?
C14 C13 C18 C61 -177.5(3) . . . . ?
C14 C21 C24 C19 0.6(4) . . . . ?
C14 C21 C24 C47 178.3(3) . . . . ?
C15 C20 C48 C65 1.3(5) . . . . ?
C15 C20 C48 Cl2 176.4(9) . . . . ?
C15 C22 C27 C23 52.1(3) . . . . ?
C15 C22 C27 C38 -126.0(3) . . . . ?
C15 C43 C54 C65 0.7(5) . . . . ?
C16 C11 B1 C3 47.8(3) . . . . ?
C16 C11 B1 C6 -73.8(3) . . . . ?
C16 C11 B1 C14 163.0(2) . . . . ?
C16 C25 C30 C36 -2.4(4) . . . . ?
C16 C25 C42 F1 -84.1(3) . . . . ?
C16 C25 C42 F2 34.8(4) . . . . ?
C16 C25 C42 F4 156.1(3) . . . . ?
C17 C3 C26 C52 -0.8(4) . . . . ?
C17 C3 B1 C6 -39.5(3) . . . . ?
C17 C3 B1 C11 -156.3(2) . . . . ?
C17 C3 B1 C14 82.2(3) . . . . ?
C17 C32 C53 C52 -0.1(5) . . . . ?
C17 C32 C55 F21 -161.0(7) . . . . ?
C17 C32 C55 F22 -77.1(8) . . . . ?
C17 C32 C55 F23 87.2(6) . . . . ?
C17 C32 C55 F26 -22.9(7) . . . . ?
C17 C32 C55 F27 48.6(7) . . . . ?
C17 C32 C55 F28 164.0(8) . . . . ?
C18 C13 C14 C21 1.7(4) . . . . ?
C18 C13 C14 B1 174.0(2) . . . . ?
C18 C19 C24 C21 1.3(4) . . . . ?
C18 C19 C24 C47 -176.4(3) . . . . ?
C19 C18 C61 F9 7.9(6) . . . . ?
C19 C18 C61 F11 131.4(8) . . . . ?
C19 C18 C61 F20 -103.4(4) . . . . ?
C19 C18 C61 F32 154.6(6) . . . . ?
C19 C18 C61 F33 -13.4(18) . . . . ?
C19 C18 C61 F34 75.2(7) . . . . ?
C19 C24 C47 F12 -131(7) . . . . ?
C19 C24 C47 F13 121.3(7) . . . . ?
C19 C24 C47 F15 -22(2) . . . . ?
C19 C24 C47 F35 -131(7) . . . . ?
C19 C24 C47 F36 2(2) . . . . ?
C19 C24 C47 F37 102.9(9) . . . . ?
C20 C12 C23 C27 -54.5(3) . . . . ?
C20 C12 C23 C35 122.8(3) . . . . ?
C20 C15 C22 C7 58.3(3) . . . . ?
C20 C15 C22 C27 -52.7(3) . . . . ?
C20 C15 C43 C54 0.8(4) . . . . ?
C20 C15 C43 Cl2A -178.5(2) . . . . ?
C20 C48 C65 C54 0.2(5) . . . . ?
C21 C14 B1 C3 81.4(3) . . . . ?
C21 C14 B1 C6 -157.5(2) . . . . ?
C21 C14 B1 C11 -39.3(3) . . . . ?
C21 C24 C47 F12 51(7) . . . . ?
C21 C24 C47 F13 -56.5(7) . . . . ?
C21 C24 C47 F15 160(2) . . . . ?
C21 C24 C47 F35 51(7) . . . . ?
C21 C24 C47 F36 -176(2) . . . . ?
C21 C24 C47 F37 -74.9(9) . . . . ?
C22 C15 C20 C12 -0.3(3) . . . . ?
C22 C15 C20 C48 179.5(3) . . . . ?
C22 C15 C43 C54 179.3(3) . . . . ?
C22 C15 C43 Cl2A 0.0(4) . . . . ?
C22 C27 C38 C51 175.9(3) . . . . ?
C22 C27 C38 Cl1 -21.7(6) . . . . ?
C23 C12 C20 C15 53.8(3) . . . . ?
C23 C12 C20 C48 -126.1(3) . . . . ?
C23 C27 C38 C51 -2.1(4) . . . . ?
C23 C27 C38 Cl1 160.3(5) . . . . ?
C23 C35 C39 C51 -0.4(5) . . . . ?
C25 C30 C36 C10 0.6(4) . . . . ?
C25 C30 C36 C49 177.1(3) . . . . ?
C26 C3 C17 C32 -0.1(4) . . . . ?
C26 C3 B1 C6 149.8(2) . . . . ?
C26 C3 B1 C11 32.9(3) . . . . ?
C26 C3 B1 C14 -88.6(3) . . . . ?
C26 C52 C53 C32 -0.7(6) . . . . ?
C26 C52 C74 F16 125.2(4) . . . . ?
C26 C52 C74 F17 -124.4(4) . . . . ?
C26 C52 C74 F24 21.5(14) . . . . ?
C26 C52 C74 F25 -36.2(11) . . . . ?
C27 C23 C35 Cl1A 178.1(2) . . . . ?
C27 C23 C35 C39 -0.7(4) . . . . ?
C27 C38 C51 C39 1.0(5) . . . . ?
C28 C6 B1 C3 -35.0(3) . . . . ?
C28 C6 B1 C11 86.3(3) . . . . ?
C28 C6 B1 C14 -150.5(2) . . . . ?
C28 C9 C37 F3 27.0(4) . . . . ?
C28 C9 C37 F6 145.9(3) . . . . ?
C28 C9 C37 F7 -94.9(3) . . . . ?
C29 C33 C41 C50 173.6(3) . . . . ?
C29 C33 C41 C59 -5.7(5) . . . . ?
C29 C57 C66 C59 -2.7(7) . . . . ?
C30 C25 C42 F1 92.5(3) . . . . ?
C30 C25 C42 F2 -148.6(3) . . . . ?
C30 C25 C42 F4 -27.3(4) . . . . ?
C30 C36 C49 F14 29.8(11) . . . . ?
C30 C36 C49 F18 135.0(6) . . . . ?
C30 C36 C49 F19 -68.9(5) . . . . ?
C30 C36 C49 F29 -130.9(12) . . . . ?
C30 C36 C49 F30 169.9(6) . . . . ?
C30 C36 C49 F31 43.4(10) . . . . ?
C33 N1 C7 C2 173.2(2) . . . . ?
C33 N1 C7 C22 -1.7(4) . . . . ?
C33 C29 C46 C64 72.5(4) . . . . ?
C33 C29 C46 C67 -163.6(3) . . . . ?
C33 C29 C57 C66 -0.8(5) . . . . ?
C33 C41 C50 C62 95.5(4) . . . . ?
C33 C41 C50 C71 -139.3(3) . . . . ?
C33 C41 C59 C66 2.0(6) . . . . ?
C34 C8 C40 C44 2.9(5) . . . . ?
C34 C8 C40 C68 -177.1(3) . . . . ?
C35 C23 C27 C22 -176.3(2) . . . . ?
C35 C23 C27 C38 1.9(4) . . . . ?
C35 C39 C51 C38 0.2(5) . . . . ?
C36 C10 C11 C16 -1.6(4) . . . . ?
C36 C10 C11 B1 -175.5(2) . . . . ?
C37 C9 C28 C6 177.7(2) . . . . ?
C40 C8 C34 C58 -3.0(5) . . . . ?
C40 C8 C34 C63 178.5(3) . . . . ?
C40 C44 C45 C58 -1.5(6) . . . . ?
C41 C59 C66 C57 2.0(7) . . . . ?
C42 C25 C30 C36 -178.9(3) . . . . ?
C43 C15 C20 C12 178.3(2) . . . . ?
C43 C15 C20 C48 -1.8(4) . . . . ?
C43 C15 C22 C7 -120.2(3) . . . . ?
C43 C15 C22 C27 128.7(3) . . . . ?
C43 C54 C65 C48 -1.2(5) . . . . ?
C44 C40 C68 C72 -38.0(5) . . . . ?
C44 C40 C68 C75 85.2(5) . . . . ?
C44 C45 C58 C34 1.3(6) . . . . ?
C46 C29 C33 N1 8.0(4) . . . . ?
C46 C29 C33 C41 -171.4(3) . . . . ?
C46 C29 C57 C66 175.7(4) . . . . ?
C50 C41 C59 C66 -177.2(4) . . . . ?
C53 C32 C55 F21 18.2(8) . . . . ?
C53 C32 C55 F22 102.1(8) . . . . ?
C53 C32 C55 F23 -93.6(6) . . . . ?
C53 C32 C55 F26 156.3(6) . . . . ?
C53 C32 C55 F27 -132.2(6) . . . . ?
C53 C32 C55 F28 -16.8(9) . . . . ?
C53 C52 C74 F16 -51.5(6) . . . . ?
C53 C52 C74 F17 58.9(6) . . . . ?
C53 C52 C74 F24 -155.2(12) . . . . ?
C53 C52 C74 F25 147.1(9) . . . . ?
B1 C3 C17 C32 -171.4(3) . . . . ?
B1 C3 C26 C52 170.5(3) . . . . ?
B1 C6 C28 C9 -175.1(2) . . . . ?
B1 C11 C16 C25 173.9(2) . . . . ?
B1 C14 C21 C24 -174.4(2) . . . . ?
C55 C32 C53 C52 -179.3(4) . . . . ?
C57 C29 C33 N1 -175.6(3) . . . . ?
C57 C29 C33 C41 5.1(5) . . . . ?
C57 C29 C46 C64 -103.7(4) . . . . ?
C57 C29 C46 C67 20.2(5) . . . . ?
C58 C34 C63 C69 45.4(5) . . . . ?
C58 C34 C63 C73 -78.9(5) . . . . ?
C59 C41 C50 C62 -85.3(4) . . . . ?
C59 C41 C50 C71 39.9(5) . . . . ?
C61 C18 C19 C24 176.0(3) . . . . ?
C63 C34 C58 C45 179.3(4) . . . . ?
C68 C40 C44 C45 179.4(4) . . . . ?
C74 C52 C53 C32 176.0(4) . . . . ?
Cl1 C38 C51 C39 -166.0(4) . . . . ?
Cl2 C48 C65 C54 -176.0(7) . . . . ?
Cl2A C43 C54 C65 179.9(3) . . . . ?
